data_2206978
loop_
_publ_author_name
'Shan-Zhong Jian'
'Ming Lei'

_publ_section_title 3-(2-Bromobutanoyl)spiro[2<i>H</i>-1,3-benzoxazine-2,1'-cyclohexan]-4(3<i>H</i>)-one
_journal_coeditor_code HG6244
_journal_issue 10
_journal_name_full 'Acta Crystallographica Section E'
_journal_page_first o3196
_journal_page_last o3197
_journal_paper_doi 10.1107/S1600536805027881
_journal_volume 61
_journal_year 2005
_chemical_formula_iupac 'C17 H20 Br N O3'
_chemical_formula_moiety 'C17 H20 Br N O3'
_chemical_formula_sum 'C17 H20 Br N O3'
_chemical_formula_weight 366.25
_chemical_name_systematic
;
3-(2-Bromobutanoyl)spiro[2H-1,3-benzoxazine-2,1'-cyclohexan]-4(3H)-one
;
_space_group_IT_number 15
_symmetry_cell_setting monoclinic
_symmetry_space_group_name_Hall '-C 2yc'
_symmetry_space_group_name_H-M 'C 1 2/c 1'
_audit_creation_method 'WinGX routine CIF_UPDATE'
_cell_angle_alpha 90
_cell_angle_beta 92.795(2)
_cell_angle_gamma 90
_cell_formula_units_Z 8
_cell_length_a 10.9022(7)
_cell_length_b 17.6360(10)
_cell_length_c 16.8688(8)
_cell_measurement_reflns_used 10907
_cell_measurement_temperature 295.0(10)
_cell_measurement_theta_max 27.3
_cell_measurement_theta_min 2.2
_cell_volume 3239.5(3)
_computing_cell_refinement PROCESS-AUTO
_computing_data_collection 'PROCESS-AUTO (Rigaku, 1998)'
_computing_data_reduction 'CrystalStructure (Rigaku/MSC, 2004)'
_computing_molecular_graphics 'ORTEP-3 for Windows (Farrugia, 1997)'
_computing_publication_material 'WinGX (Farrugia, 1999)'
_computing_structure_refinement 'SHELXL97 (Sheldrick, 1997)'
_computing_structure_solution 'SIR97 (Altomare et al., 1999)'
_diffrn_detector_area_resol_mean 10.00
_diffrn_measured_fraction_theta_full 0.982
_diffrn_measured_fraction_theta_max 0.982
_diffrn_measurement_device_type 'Rigaku R-AXIS RAPID'
_diffrn_measurement_method \w
_diffrn_radiation_type MoK\a
_diffrn_radiation_wavelength 0.71069
_diffrn_reflns_av_R_equivalents 0.032
_diffrn_reflns_limit_h_max 13
_diffrn_reflns_limit_h_min -12
_diffrn_reflns_limit_k_max 22
_diffrn_reflns_limit_k_min -22
_diffrn_reflns_limit_l_max 21
_diffrn_reflns_limit_l_min -21
_diffrn_reflns_number 14339
_diffrn_reflns_theta_full 27
_diffrn_reflns_theta_max 27
_diffrn_reflns_theta_min 2.2
_exptl_absorpt_coefficient_mu 2.55
_exptl_absorpt_correction_T_max 0.600
_exptl_absorpt_correction_T_min 0.444
_exptl_absorpt_correction_type multi-scan
_exptl_absorpt_process_details '(ABSCOR; Higashi, 1995)'
_exptl_crystal_colour colorless
_exptl_crystal_density_diffrn 1.502
_exptl_crystal_density_method 'not measured'
_exptl_crystal_description block
_exptl_crystal_F_000 1504
_exptl_crystal_size_max 0.35
_exptl_crystal_size_mid 0.3
_exptl_crystal_size_min 0.2
_refine_diff_density_max 0.415
_refine_diff_density_min -0.339
_refine_ls_extinction_coef 0.0024(3)
_refine_ls_extinction_expression Fc^*^=kFc[1+0.001xFc^2^\l^3^/sin(2\q)]^-1/4^
_refine_ls_extinction_method SHELXL97
_refine_ls_goodness_of_fit_ref 1.073
_refine_ls_hydrogen_treatment constr
_refine_ls_matrix_type full
_refine_ls_number_parameters 201
_refine_ls_number_reflns 3481
_refine_ls_number_restraints 0
_refine_ls_restrained_S_all 1.073
_refine_ls_R_factor_gt 0.0358
_refine_ls_shift/su_max 0
_refine_ls_structure_factor_coef Fsqd
_refine_ls_weighting_details 'calc w = 1/[\s^2^(Fo^2^)+(0.0515P)^2^+2.5231P] where P = (Fo^2^+2Fc^2^)/3'
_refine_ls_weighting_scheme calc
_refine_ls_wR_factor_ref 0.0957
_reflns_number_gt 2919
_reflns_number_total 3481
_reflns_threshold_expression I>2\s(I)
_cod_data_source_file hg6244.cif
_cod_data_source_block I
_cod_original_sg_symbol_H-M 'C 2/c'
_cod_database_code 2206978
_cod_database_fobs_code 2206978

loop_
_symmetry_equiv_pos_as_xyz
'x, y, z'
'-x, y, -z+1/2'
'x+1/2, y+1/2, z'
'-x+1/2, y+1/2, -z+1/2'
'-x, -y, -z'
'x, -y, z-1/2'
'-x+1/2, -y+1/2, -z'
'x+1/2, -y+1/2, z-1/2'

loop_
_atom_site_label
_atom_site_fract_x
_atom_site_fract_y
_atom_site_fract_z
_atom_site_U_iso_or_equiv
_atom_site_adp_type
_atom_site_calc_flag
_atom_site_refinement_flags
_atom_site_occupancy
_atom_site_type_symbol
Br1 1.05354(2) 0.406841(16) 0.130812(16) 0.05562(13) Uani d . 1 Br
O1 0.66552(16) 0.43308(10) 0.23033(10) 0.0483(4) Uani d . 1 O
O2 0.78140(14) 0.22409(9) 0.28519(8) 0.0382(3) Uani d . 1 O
O3 0.80639(18) 0.33062(10) 0.05914(9) 0.0507(4) Uani d . 1 O
N1 0.76922(16) 0.32507(10) 0.19416(10) 0.0342(4) Uani d . 1 N
C1 0.7222(3) 0.51648(16) 0.06483(17) 0.0566(6) Uani d . 1 C
H1A 0.6692 0.4732 0.0579 0.085 Uiso calc R 1 H
H1B 0.7061 0.5516 0.0221 0.085 Uiso calc R 1 H
H1C 0.7071 0.5408 0.1143 0.085 Uiso calc R 1 H
C2 0.8568(2) 0.49064(14) 0.06518(15) 0.0478(6) Uani d . 1 C
H2A 0.8733 0.4664 0.0152 0.057 Uiso calc R 1 H
H2B 0.9111 0.5339 0.0723 0.057 Uiso calc R 1 H
C3 0.8782(2) 0.43601(13) 0.13189(14) 0.0395(5) Uani d . 1 C
H3 0.8602 0.4597 0.1826 0.047 Uiso calc R 1 H
C4 0.8130(2) 0.36052(12) 0.12250(12) 0.0372(5) Uani d . 1 C
C5 0.69373(19) 0.36834(12) 0.24585(12) 0.0363(5) Uani d . 1 C
C6 0.6526(2) 0.32994(12) 0.31973(12) 0.0360(5) Uani d . 1 C
C7 0.5709(2) 0.36567(14) 0.37405(14) 0.0441(5) Uani d . 1 C
H7 0.539 0.4133 0.3616 0.053 Uiso calc R 1 H
C8 0.5386(2) 0.33066(17) 0.44458(14) 0.0519(6) Uani d . 1 C
H8 0.4863 0.3543 0.4788 0.062 Uiso calc R 1 H
C9 0.5868(3) 0.26038(18) 0.46142(14) 0.0546(7) Uani d . 1 C
H9 0.5671 0.2358 0.5079 0.066 Uiso calc R 1 H
C10 0.6671(2) 0.22446(15) 0.40845(14) 0.0483(6) Uani d . 1 C
H10 0.6993 0.177 0.4215 0.058 Uiso calc R 1 H
C11 0.69903(19) 0.25917(13) 0.33668(12) 0.0364(5) Uani d . 1 C
C12 0.77030(19) 0.24070(12) 0.20183(12) 0.0328(4) Uani d . 1 C
C13 0.6542(2) 0.20568(12) 0.17195(14) 0.0382(5) Uani d . 1 C
H13A 0.6397 0.2189 0.1165 0.046 Uiso calc R 1 H
H13B 0.5872 0.2264 0.2009 0.046 Uiso calc R 1 H
C14 0.6539(2) 0.11970(15) 0.17999(17) 0.0521(6) Uani d . 1 C
H14A 0.579 0.0992 0.155 0.063 Uiso calc R 1 H
H14B 0.6566 0.1058 0.2357 0.063 Uiso calc R 1 H
C15 0.7681(3) 0.08554(14) 0.13956(18) 0.0572(7) Uani d . 1 C
H15A 0.7705 0.0312 0.1481 0.069 Uiso calc R 1 H
H15B 0.7602 0.0946 0.0828 0.069 Uiso calc R 1 H
C16 0.8831(2) 0.11942(15) 0.17170(16) 0.0491(6) Uani d . 1 C
H16A 0.9515 0.0977 0.1448 0.059 Uiso calc R 1 H
H16B 0.8939 0.1071 0.2276 0.059 Uiso calc R 1 H
C17 0.8844(2) 0.20540(13) 0.16174(14) 0.0411(5) Uani d . 1 C
H17A 0.8816 0.2182 0.1058 0.049 Uiso calc R 1 H
H17B 0.9596 0.226 0.1862 0.049 Uiso calc R 1 H

loop_
_atom_site_aniso_label
_atom_site_aniso_U_11
_atom_site_aniso_U_22
_atom_site_aniso_U_33
_atom_site_aniso_U_12
_atom_site_aniso_U_13
_atom_site_aniso_U_23
Br1 0.04312(17) 0.0630(2) 0.0600(2) -0.00825(11) -0.00591(12) 0.00954(12)
O1 0.0569(10) 0.0356(8) 0.0527(10) 0.0031(7) 0.0071(8) 0.0038(7)
O2 0.0402(8) 0.0410(8) 0.0328(7) 0.0032(6) -0.0062(6) 0.0031(6)
O3 0.0744(12) 0.0448(9) 0.0322(8) -0.0114(8) -0.0040(8) -0.0020(7)
N1 0.0393(9) 0.0314(9) 0.0319(8) -0.0042(7) 0.0004(7) 0.0007(7)
C1 0.0631(16) 0.0456(14) 0.0602(15) 0.0056(12) -0.0072(13) 0.0119(12)
C2 0.0531(14) 0.0402(13) 0.0497(13) -0.0097(11) -0.0024(11) 0.0085(10)
C3 0.0407(11) 0.0393(11) 0.0384(11) -0.0083(9) 0.0012(9) 0.0018(9)
C4 0.0405(11) 0.0356(11) 0.0353(11) -0.0029(9) -0.0006(9) 0.0026(9)
C5 0.0369(11) 0.0347(12) 0.0370(11) -0.0055(9) -0.0008(9) -0.0023(9)
C6 0.0356(10) 0.0381(11) 0.0338(10) -0.0056(8) -0.0023(9) -0.0026(8)
C7 0.0432(12) 0.0463(13) 0.0427(12) -0.0033(10) 0.0007(10) -0.0049(10)
C8 0.0487(14) 0.0685(17) 0.0389(12) -0.0054(12) 0.0074(11) -0.0078(12)
C9 0.0584(15) 0.0738(19) 0.0317(12) -0.0087(13) 0.0022(11) 0.0063(11)
C10 0.0519(14) 0.0534(14) 0.0388(12) -0.0023(11) -0.0053(11) 0.0074(10)
C11 0.0353(10) 0.0412(12) 0.0321(10) -0.0052(9) -0.0047(9) -0.0010(9)
C12 0.0334(10) 0.0335(11) 0.0312(10) -0.0020(8) -0.0028(8) 0.0013(8)
C13 0.0341(10) 0.0356(11) 0.0440(11) -0.0011(8) -0.0063(9) -0.0032(9)
C14 0.0495(14) 0.0381(12) 0.0674(16) -0.0093(11) -0.0112(12) -0.0009(11)
C15 0.0698(18) 0.0359(13) 0.0643(17) 0.0048(12) -0.0131(14) -0.0058(11)
C16 0.0484(13) 0.0454(13) 0.0528(14) 0.0113(11) -0.0035(11) -0.0016(11)
C17 0.0356(11) 0.0430(13) 0.0446(12) 0.0003(9) 0.0006(9) -0.0031(10)

loop_
_atom_type_symbol
_atom_type_description
_atom_type_scat_dispersion_real
_atom_type_scat_dispersion_imag
_atom_type_scat_source
C C 0.0033 0.0016 'International Tables Vol C Tables 4.2.6.8 and 6.1.1.4'
H H 0 0 'International Tables Vol C Tables 4.2.6.8 and 6.1.1.4'
N N 0.0061 0.0033 'International Tables Vol C Tables 4.2.6.8 and 6.1.1.4'
O O 0.0106 0.006 'International Tables Vol C Tables 4.2.6.8 and 6.1.1.4'
Br Br -0.2901 2.4595 'International Tables Vol C Tables 4.2.6.8 and 6.1.1.4'

loop_
_geom_angle_atom_site_label_1
_geom_angle_atom_site_label_2
_geom_angle_atom_site_label_3
_geom_angle
_geom_angle_publ_flag
C11 O2 C12 118.96(16) y
C5 N1 C4 119.45(17) y
C5 N1 C12 118.42(16) y
C4 N1 C12 119.75(17) y
C2 C1 H1A 109.5 ?
C2 C1 H1B 109.5 ?
H1A C1 H1B 109.5 ?
C2 C1 H1C 109.5 ?
H1A C1 H1C 109.5 ?
H1B C1 H1C 109.5 ?
C3 C2 C1 108.0(2) ?
C3 C2 H2A 110.1 ?
C1 C2 H2A 110.1 ?
C3 C2 H2B 110.1 ?
C1 C2 H2B 110.1 ?
H2A C2 H2B 108.4 ?
C2 C3 C4 115.74(19) ?
C2 C3 Br1 106.02(16) y
C4 C3 Br1 102.64(16) y
C2 C3 H3 110.7 ?
C4 C3 H3 110.7 ?
Br1 C3 H3 110.7 ?
O3 C4 N1 123.0(2) ?
O3 C4 C3 119.4(2) ?
N1 C4 C3 117.40(18) ?
O1 C5 N1 120.98(19) ?
O1 C5 C6 121.4(2) ?
N1 C5 C6 117.59(18) ?
C11 C6 C7 119.7(2) ?
C11 C6 C5 117.36(19) ?
C7 C6 C5 122.9(2) ?
C8 C7 C6 122.1(2) ?
C8 C7 H7 118.9 ?
C6 C7 H7 118.9 ?
C9 C8 C7 117.7(2) ?
C9 C8 H8 121.1 ?
C7 C8 H8 121.1 ?
C8 C9 C10 120.8(2) ?
C8 C9 H9 119.6 ?
C10 C9 H9 119.6 ?
C11 C10 C9 121.8(2) ?
C11 C10 H10 119.1 ?
C9 C10 H10 119.1 ?
C6 C11 C10 117.9(2) ?
C6 C11 O2 120.44(18) ?
C10 C11 O2 121.6(2) ?
O2 C12 C13 106.21(17) ?
O2 C12 N1 106.74(16) ?
C13 C12 N1 112.62(17) ?
O2 C12 C17 108.04(16) ?
C13 C12 C17 111.77(18) ?
N1 C12 C17 111.11(17) ?
C12 C13 C14 113.07(19) y
C12 C13 H13A 109 ?
C14 C13 H13A 109 ?
C12 C13 H13B 109 ?
C14 C13 H13B 109 ?
H13A C13 H13B 107.8 ?
C13 C14 C15 109.8(2) y
C13 C14 H14A 109.7 ?
C15 C14 H14A 109.7 ?
C13 C14 H14B 109.7 ?
C15 C14 H14B 109.7 ?
H14A C14 H14B 108.2 ?
C16 C15 C14 111.4(2) ?
C16 C15 H15A 109.4 ?
C14 C15 H15A 109.4 ?
C16 C15 H15B 109.4 ?
C14 C15 H15B 109.4 ?
H15A C15 H15B 108 ?
C15 C16 C17 112.1(2) y
C15 C16 H16A 109.2 ?
C17 C16 H16A 109.2 ?
C15 C16 H16B 109.2 ?
C17 C16 H16B 109.2 ?
H16A C16 H16B 107.9 ?
C16 C17 C12 109.52(19) y
C16 C17 H17A 109.8 ?
C12 C17 H17A 109.8 ?
C16 C17 H17B 109.8 ?
C12 C17 H17B 109.8 ?
H17A C17 H17B 108.2 ?

loop_
_geom_bond_atom_site_label_1
_geom_bond_atom_site_label_2
_geom_bond_distance
_geom_bond_publ_flag
Br1 C3 1.981(2) y
O1 C5 1.208(3) y
O2 C11 1.421(3) y
O2 C12 1.436(2) ?
O3 C4 1.191(3) y
N1 C5 1.446(3) y
N1 C4 1.462(3) y
N1 C12 1.494(3) y
C1 C2 1.537(4) ?
C1 H1A 0.96 ?
C1 H1B 0.96 ?
C1 H1C 0.96 ?
C2 C3 1.491(3) ?
C2 H2A 0.97 ?
C2 H2B 0.97 ?
C3 C4 1.513(3) ?
C3 H3 0.98 ?
C5 C6 1.506(3) ?
C6 C11 1.372(3) ?
C6 C7 1.452(3) ?
C7 C8 1.401(3) ?
C7 H7 0.93 ?
C8 C9 1.371(4) ?
C8 H8 0.93 ?
C9 C10 1.429(4) ?
C9 H9 0.93 ?
C10 C11 1.415(3) ?
C10 H10 0.93 ?
C12 C13 1.475(3) ?
C12 C17 1.573(3) ?
C13 C14 1.522(3) ?
C13 H13A 0.97 ?
C13 H13B 0.97 ?
C14 C15 1.569(4) ?
C14 H14A 0.97 ?
C14 H14B 0.97 ?
C15 C16 1.468(4) ?
C15 H15A 0.97 ?
C15 H15B 0.97 ?
C16 C17 1.526(3) ?
C16 H16A 0.97 ?
C16 H16B 0.97 ?
C17 H17A 0.97 ?
C17 H17B 0.97 ?

loop_
_cod_related_entry_id
_cod_related_entry_database
_cod_related_entry_code
1 ChemSpider 9580799
